data_1520022
loop_
_publ_author_name
'Sai, Masahiro'
'Yamamoto, Hisashi'

_publ_section_title
;
 Chiral Br\/onsted Acid as a True Catalyst: Asymmetric Mukaiyama Aldol and
 Hosomi-Sakurai Allylation Reactions.
;
_journal_issue 22
_journal_name_full 'Journal of the American Chemical Society'
_journal_page_first 7091
_journal_page_last 7094
_journal_paper_doi 10.1021/jacs.5b04168
_journal_volume 137
_journal_year 2015
_chemical_formula_moiety 'C12 H13 Cl O2'
_chemical_formula_sum 'C12 H13 Cl O2'
_chemical_formula_weight 224.69
_space_group_IT_number 19
_symmetry_cell_setting orthorhombic
_symmetry_Int_Tables_number 19
_symmetry_space_group_name_Hall 'P 2ac 2ab'
_symmetry_space_group_name_H-M 'P 21 21 21'
_atom_sites_solution_hydrogens geom
_atom_sites_solution_primary direct
_atom_sites_solution_secondary difmap
_cell_angle_alpha 90.0000
_cell_angle_beta 90.0000
_cell_angle_gamma 90.0000
_cell_formula_units_Z 4
_cell_length_a 5.8119(15)
_cell_length_b 10.510(3)
_cell_length_c 18.411(5)
_cell_measurement_reflns_used 8261
_cell_measurement_temperature 293
_cell_measurement_theta_max 27.50
_cell_measurement_theta_min 3.30
_cell_volume 1124.6(5)
_computing_cell_refinement PROCESS-AUTO
_computing_data_collection PROCESS-AUTO
_computing_data_reduction PROCESS-AUTO
_computing_molecular_graphics 'CrystalStructure 4.0'
_computing_publication_material 'CrystalStructure 4.0 (Rigaku, 2010)'
_computing_structure_refinement 'SHELXL97 (Sheldrick, 2008)'
_computing_structure_solution 'SIR2004 (Burla, et al., 2005)'
_diffrn_ambient_temperature 293
_diffrn_detector_area_resol_mean 6.849
_diffrn_measured_fraction_theta_full 0.997
_diffrn_measured_fraction_theta_max 0.997
_diffrn_measurement_device_type 'Rigaku XtaLAB mini'
_diffrn_measurement_method \w
_diffrn_radiation_type 'Mo K\a'
_diffrn_radiation_wavelength 0.71075
_diffrn_reflns_av_R_equivalents 0.0660
_diffrn_reflns_limit_h_max 7
_diffrn_reflns_limit_h_min -7
_diffrn_reflns_limit_k_max 13
_diffrn_reflns_limit_k_min -13
_diffrn_reflns_limit_l_max 23
_diffrn_reflns_limit_l_min -23
_diffrn_reflns_number 10074
_diffrn_reflns_theta_full 27.46
_diffrn_reflns_theta_max 27.46
_diffrn_standards_number 0
_exptl_absorpt_coefficient_mu 0.316
_exptl_absorpt_correction_T_max 0.939
_exptl_absorpt_correction_T_min 0.573
_exptl_absorpt_correction_type multi-scan
_exptl_absorpt_process_details 'REQAB (Rigaku, 1998)'
_exptl_crystal_colour colorless
_exptl_crystal_density_diffrn 1.327
_exptl_crystal_density_method 'not measured'
_exptl_crystal_description block
_exptl_crystal_F_000 472.00
_exptl_crystal_size_max 0.200
_exptl_crystal_size_mid 0.200
_exptl_crystal_size_min 0.200
_refine_diff_density_max 0.270
_refine_diff_density_min -0.230
_refine_ls_abs_structure_details 'Flack, H. D. (1983), Acta Cryst. A39, 876-881.  1063 Friedel Pairs'
_refine_ls_abs_structure_Flack 0.13(10)
_refine_ls_extinction_method none
_refine_ls_goodness_of_fit_ref 1.036
_refine_ls_hydrogen_treatment constr
_refine_ls_number_parameters 136
_refine_ls_number_reflns 2581
_refine_ls_number_restraints 0
_refine_ls_R_factor_gt 0.0613
_refine_ls_shift/su_max 0.000
_refine_ls_structure_factor_coef Fsqd
_refine_ls_weighting_details 'w = 1/[\s^2^(Fo^2^)+(0.0398P)^2^+0.2590P] where P=(Fo^2^+2Fc^2^)/3'
_refine_ls_weighting_scheme calc
_refine_ls_wR_factor_ref 0.1186
_reflns_number_gt 2170
_reflns_number_total 2581
_reflns_threshold_expression F^2^>2.0\s(F^2^)
_cod_data_source_file ja5b04168_si_001.cif
_cod_data_source_block 4916
_cod_depositor_comments 'Adding full bibliography for 1520022.cif.'
_cod_original_cell_volume 1124.6(6)
_cod_database_code 1520022

loop_
_symmetry_equiv_pos_site_id
_symmetry_equiv_pos_as_xyz
1 +X,+Y,+Z
2 1/2+X,1/2-Y,-Z
3 -X,1/2+Y,1/2-Z
4 1/2-X,-Y,1/2+Z

loop_
_atom_site_label
_atom_site_type_symbol
_atom_site_fract_x
_atom_site_fract_y
_atom_site_fract_z
_atom_site_U_iso_or_equiv
_atom_site_adp_type
_atom_site_occupancy
_atom_site_symmetry_multiplicity
_atom_site_calc_flag
_atom_site_refinement_flags
Cl1 Cl 0.05416(18) -0.03024(7) 0.31680(5) 0.0708(3) Uani 1.0 4 d .
O1 O 0.5440(4) 0.68805(17) 0.50834(10) 0.0499(5) Uani 1.0 4 d .
O2 O 0.0527(3) 0.56240(18) 0.43724(13) 0.0603(6) Uani 1.0 4 d .
C1 C 0.1978(5) 0.3559(3) 0.41416(12) 0.0352(6) Uani 1.0 4 d .
C2 C 0.0169(5) 0.3381(3) 0.36674(14) 0.0434(6) Uani 1.0 4 d .
C3 C 0.2512(4) 0.4857(3) 0.44544(14) 0.0382(6) Uani 1.0 4 d .
C4 C 0.5315(4) 0.6699(3) 0.44361(14) 0.0382(6) Uani 1.0 4 d .
C5 C 0.1074(5) 0.1182(3) 0.35620(15) 0.0448(7) Uani 1.0 4 d .
C6 C 0.3301(6) 0.2526(3) 0.43224(16) 0.0525(8) Uani 1.0 4 d .
C7 C 0.4616(5) 0.5444(3) 0.40907(13) 0.0380(6) Uani 1.0 4 d .
C8 C -0.0287(5) 0.2191(3) 0.33716(15) 0.0493(7) Uani 1.0 4 d .
C9 C 0.5759(6) 0.7658(3) 0.38593(16) 0.0578(8) Uani 1.0 4 d .
C10 C 0.4403(7) 0.5753(3) 0.32814(15) 0.0636(9) Uani 1.0 4 d .
C11 C 0.2868(7) 0.1331(3) 0.40345(18) 0.0621(9) Uani 1.0 4 d .
C12 C 0.5976(7) 0.6890(4) 0.31661(17) 0.0702(10) Uani 1.0 4 d .
H2 H 0.0741 0.6314 0.4569 0.0724 Uiso 1.0 4 calc R
H2A H -0.0761 0.4068 0.3544 0.0520 Uiso 1.0 4 calc R
H3 H 0.2833 0.4761 0.4974 0.0459 Uiso 1.0 4 calc R
H6 H 0.4517 0.2630 0.4646 0.0630 Uiso 1.0 4 calc R
H7 H 0.5901 0.4849 0.4149 0.0456 Uiso 1.0 4 calc R
H8 H -0.1500 0.2082 0.3048 0.0591 Uiso 1.0 4 calc R
H9A H 0.7167 0.8123 0.3957 0.0694 Uiso 1.0 4 calc R
H9B H 0.4495 0.8258 0.3825 0.0694 Uiso 1.0 4 calc R
H10A H 0.4893 0.5037 0.2987 0.0763 Uiso 1.0 4 calc R
H10B H 0.2827 0.5964 0.3157 0.0763 Uiso 1.0 4 calc R
H11 H 0.3785 0.0641 0.4161 0.0745 Uiso 1.0 4 calc R
H12A H 0.7553 0.6617 0.3091 0.0842 Uiso 1.0 4 calc R
H12B H 0.5486 0.7385 0.2749 0.0842 Uiso 1.0 4 calc R

loop_
_atom_site_aniso_label
_atom_site_aniso_U_11
_atom_site_aniso_U_22
_atom_site_aniso_U_33
_atom_site_aniso_U_12
_atom_site_aniso_U_13
_atom_site_aniso_U_23
Cl1 0.1032(7) 0.0409(4) 0.0684(5) -0.0155(4) -0.0090(6) -0.0088(4)
O1 0.0450(11) 0.0548(11) 0.0500(11) -0.0102(9) -0.0005(10) -0.0177(9)
O2 0.0307(10) 0.0519(11) 0.0983(16) 0.0043(9) -0.0018(12) -0.0344(11)
C1 0.0337(13) 0.0386(12) 0.0332(13) -0.0040(11) 0.0069(11) -0.0038(10)
C2 0.0357(14) 0.0453(14) 0.0491(15) 0.0055(11) -0.0069(13) -0.0079(12)
C3 0.0318(13) 0.0432(13) 0.0396(14) -0.0036(11) 0.0016(12) -0.0092(12)
C4 0.0226(11) 0.0424(13) 0.0495(14) -0.0000(11) -0.0030(12) -0.0069(11)
C5 0.0567(17) 0.0391(13) 0.0387(13) -0.0107(12) 0.0032(13) -0.0017(11)
C6 0.0562(18) 0.0469(15) 0.0545(18) -0.0010(14) -0.0230(16) 0.0001(14)
C7 0.0345(13) 0.0422(13) 0.0374(13) -0.0026(12) 0.0041(12) -0.0089(10)
C8 0.0462(16) 0.0537(16) 0.0479(15) -0.0057(13) -0.0118(14) -0.0092(12)
C9 0.059(2) 0.0496(16) 0.065(2) -0.0085(16) -0.0058(17) 0.0040(14)
C10 0.075(2) 0.0748(19) 0.0411(15) -0.0241(19) 0.0054(16) -0.0061(14)
C11 0.079(3) 0.0402(14) 0.067(2) 0.0071(16) -0.0244(19) 0.0003(15)
C12 0.076(3) 0.083(3) 0.0517(18) -0.0202(19) 0.0066(18) 0.0088(17)

loop_
_atom_type_symbol
_atom_type_description
_atom_type_scat_dispersion_real
_atom_type_scat_dispersion_imag
_atom_type_scat_source
C C 0.0033 0.0016
;
International Tables for Crystallography
(1992, Vol. C, Tables 4.2.6.8 and 6.1.1.4)
;
H H 0.0000 0.0000
;
International Tables for Crystallography
(1992, Vol. C, Table 6.1.1.4)
;
Cl Cl 0.1484 0.1585
;
International Tables for Crystallography
(1992, Vol. C, Tables 4.2.6.8 and 6.1.1.4)
;
O O 0.0106 0.0060
;
International Tables for Crystallography
(1992, Vol. C, Tables 4.2.6.8 and 6.1.1.4)
;

loop_
_geom_angle_atom_site_label_1
_geom_angle_atom_site_label_2
_geom_angle_atom_site_label_3
_geom_angle
_geom_angle_publ_flag
C2 C1 C3 121.3(3) yes
C2 C1 C6 118.3(3) yes
C3 C1 C6 120.4(3) yes
C1 C2 C8 121.0(3) yes
O2 C3 C1 107.8(2) yes
O2 C3 C7 112.1(2) yes
C1 C3 C7 111.2(2) yes
O1 C4 C7 124.4(3) yes
O1 C4 C9 125.9(3) yes
C7 C4 C9 109.6(3) yes
Cl1 C5 C8 118.9(3) yes
Cl1 C5 C11 120.1(2) yes
C8 C5 C11 121.0(3) yes
C1 C6 C11 121.5(3) yes
C3 C7 C4 112.5(2) yes
C3 C7 C10 116.6(3) yes
C4 C7 C10 104.2(3) yes
C2 C8 C5 119.1(3) yes
C4 C9 C12 104.7(3) yes
C7 C10 C12 104.7(3) yes
C5 C11 C6 119.1(3) yes
C9 C12 C10 104.6(3) yes
C3 O2 H2 109.470 no
C1 C2 H2A 119.483 no
C8 C2 H2A 119.489 no
O2 C3 H3 108.531 no
C1 C3 H3 108.533 no
C7 C3 H3 108.530 no
C1 C6 H6 119.253 no
C11 C6 H6 119.259 no
C3 C7 H7 107.713 no
C4 C7 H7 107.717 no
C10 C7 H7 107.712 no
C2 C8 H8 120.425 no
C5 C8 H8 120.434 no
C4 C9 H9A 110.801 no
C4 C9 H9B 110.803 no
C12 C9 H9A 110.799 no
C12 C9 H9B 110.798 no
H9A C9 H9B 108.866 no
C7 C10 H10A 110.815 no
C7 C10 H10B 110.817 no
C12 C10 H10A 110.808 no
C12 C10 H10B 110.811 no
H10A C10 H10B 108.857 no
C5 C11 H11 120.457 no
C6 C11 H11 120.457 no
C9 C12 H12A 110.835 no
C9 C12 H12B 110.839 no
C10 C12 H12A 110.835 no
C10 C12 H12B 110.840 no
H12A C12 H12B 108.899 no

loop_
_geom_bond_atom_site_label_1
_geom_bond_atom_site_label_2
_geom_bond_distance
_geom_bond_publ_flag
Cl1 C5 1.748(3) yes
O1 C4 1.209(4) yes
O2 C3 1.415(3) yes
C1 C2 1.380(4) yes
C1 C3 1.513(4) yes
C1 C6 1.371(4) yes
C2 C8 1.389(4) yes
C3 C7 1.525(4) yes
C4 C7 1.520(4) yes
C4 C9 1.487(4) yes
C5 C8 1.368(4) yes
C5 C11 1.367(5) yes
C6 C11 1.386(4) yes
C7 C10 1.530(4) yes
C9 C12 1.516(5) yes
C10 C12 1.520(5) yes
O2 H2 0.820 no
C2 H2A 0.930 no
C3 H3 0.980 no
C6 H6 0.930 no
C7 H7 0.980 no
C8 H8 0.930 no
C9 H9A 0.970 no
C9 H9B 0.970 no
C10 H10A 0.970 no
C10 H10B 0.970 no
C11 H11 0.930 no
C12 H12A 0.970 no
C12 H12B 0.970 no

loop_
_geom_contact_atom_site_label_1
_geom_contact_atom_site_label_2
_geom_contact_distance
_geom_contact_publ_flag
_geom_contact_site_symmetry_2
O1 O2 3.407(3) no .
O1 C3 2.960(3) no .
O1 C10 3.574(4) no .
O1 C12 3.544(4) no .
O2 C2 2.700(4) no .
O2 C4 3.005(3) no .
O2 C10 3.021(4) no .
C1 C5 2.767(4) no .
C1 C10 3.132(4) no .
C2 C7 3.463(4) no .
C2 C10 3.574(5) no .
C2 C11 2.749(4) no .
C6 C7 3.189(4) no .
C6 C8 2.745(5) no .
O1 O1 3.199(3) no 2_466
O1 O1 3.199(3) no 2_566
O1 O2 3.493(3) no 1_655
O1 O2 2.808(3) no 2_566
O1 C4 3.447(3) no 2_466
O1 C4 3.322(3) no 2_566
O1 C9 3.380(4) no 2_466
O2 O1 3.493(3) no 1_455
O2 O1 2.808(3) no 2_466
O2 C4 3.236(3) no 1_455
O2 C4 3.570(4) no 2_466
O2 C7 3.480(4) no 1_455
C4 O1 3.322(3) no 2_466
C4 O1 3.447(3) no 2_566
C4 O2 3.236(3) no 1_655
C4 O2 3.570(4) no 2_566
C7 O2 3.480(4) no 1_655
C9 O1 3.380(4) no 2_566
Cl1 H8 2.7811 no .
Cl1 H11 2.8069 no .
O1 H2 2.9508 no .
O1 H3 2.7019 no .
O1 H7 2.7545 no .
O1 H9A 2.6480 no .
O1 H9B 2.7862 no .
O2 H2A 2.3586 no .
O2 H7 3.2534 no .
O2 H10B 2.6309 no .
C1 H2 3.0856 no .
C1 H7 2.6527 no .
C1 H8 3.2480 no .
C1 H10A 3.1303 no .
C1 H10B 3.1496 no .
C1 H11 3.2415 no .
C2 H2 3.5173 no .
C2 H3 3.2075 no .
C2 H6 3.2017 no .
C2 H10A 3.4838 no .
C2 H10B 3.2621 no .
C3 H2A 2.6674 no .
C3 H6 2.6379 no .
C3 H10A 3.0410 no .
C3 H10B 2.6637 no .
C4 H2 2.7000 no .
C4 H3 2.6859 no .
C4 H10A 3.1983 no .
C4 H10B 2.8699 no .
C4 H12A 2.7980 no .
C4 H12B 3.1896 no .
C5 H2A 3.2149 no .
C5 H6 3.2093 no .
C6 H2A 3.2018 no .
C6 H3 2.6511 no .
C6 H7 2.8887 no .
C7 H2 2.5853 no .
C7 H2A 3.5878 no .
C7 H6 3.1299 no .
C7 H9A 3.1916 no .
C7 H9B 2.9983 no .
C7 H12A 2.7958 no .
C7 H12B 3.2427 no .
C8 H11 3.2194 no .
C9 H2 3.4945 no .
C9 H7 3.0015 no .
C9 H10A 3.2286 no .
C9 H10B 2.7838 no .
C10 H2 3.2402 no .
C10 H2A 3.5179 no .
C10 H3 3.4106 no .
C10 H9A 3.2153 no .
C10 H9B 2.8178 no .
C11 H8 3.2191 no .
C12 H7 2.8068 no .
H2 H2A 3.1463 no .
H2 H3 2.1674 no .
H2 H7 3.4584 no .
H2 H9B 3.2883 no .
H2 H10B 2.8926 no .
H2A H3 3.4388 no .
H2A H8 2.3182 no .
H2A H10A 3.5897 no .
H2A H10B 2.9710 no .
H3 H6 2.5177 no .
H3 H7 2.3441 no .
H3 H10B 3.5769 no .
H6 H7 2.6310 no .
H6 H11 2.3121 no .
H7 H9A 3.5367 no .
H7 H10A 2.2268 no .
H7 H10B 2.8114 no .
H7 H12A 2.8577 no .
H9A H12A 2.2582 no .
H9A H12B 2.5502 no .
H9B H10B 2.8757 no .
H9B H12A 2.8213 no .
H9B H12B 2.2580 no .
H10A H12A 2.2769 no .
H10A H12B 2.5304 no .
H10B H12A 2.8339 no .
H10B H12B 2.2766 no .
Cl1 H2A 3.2231 no 3_545
Cl1 H8 3.5895 no 3_545
Cl1 H9A 2.9490 no 1_445
Cl1 H9B 3.0055 no 1_545
Cl1 H10A 3.4191 no 3_645
Cl1 H10B 3.3989 no 3_545
Cl1 H12A 3.2667 no 3_645
O1 H2 3.2779 no 1_655
O1 H2 2.0103 no 2_566
O1 H9A 2.5954 no 2_466
O1 H9B 3.1007 no 2_566
O1 H11 3.5692 no 2_556
O2 H7 2.8394 no 1_455
O2 H9A 3.3614 no 1_455
O2 H9A 3.4780 no 2_466
O2 H9B 3.5708 no 2_466
O2 H11 3.1756 no 2_456
O2 H12A 3.1048 no 1_455
C1 H6 2.9316 no 2_456
C2 H6 3.3045 no 2_456
C2 H7 3.0532 no 1_455
C3 H6 3.5504 no 2_456
C3 H11 3.3858 no 2_456
C4 H2 3.1891 no 1_655
C4 H2 2.7884 no 2_566
C4 H9A 3.4828 no 2_466
C5 H3 3.4342 no 2_456
C5 H12A 3.1800 no 3_645
C5 H12B 3.3801 no 3_645
C6 H6 2.9112 no 2_456
C7 H2A 3.2135 no 1_655
C8 H10B 3.4293 no 3_545
C8 H12A 3.1849 no 3_645
C8 H12B 3.4762 no 3_645
C9 H2 3.4770 no 1_655
C9 H2 3.0882 no 2_566
C9 H11 3.3841 no 1_565
C10 H2A 3.3573 no 1_655
C10 H8 3.2847 no 3_555
C11 H6 3.3001 no 2_456
C11 H9B 3.3877 no 1_545
C11 H12B 3.5954 no 3_645
C12 H2A 3.5886 no 1_655
C12 H8 3.4361 no 3_555
H2 O1 3.2779 no 1_455
H2 O1 2.0103 no 2_466
H2 C4 3.1891 no 1_455
H2 C4 2.7884 no 2_466
H2 C9 3.4770 no 1_455
H2 C9 3.0882 no 2_466
H2 H7 3.2986 no 1_455
H2 H9A 3.0334 no 1_455
H2 H9A 2.8973 no 2_466
H2 H9B 3.0762 no 2_466
H2 H11 3.3134 no 2_456
H2 H12A 3.3074 no 1_455
H2A Cl1 3.2231 no 3_555
H2A C7 3.2135 no 1_455
H2A C10 3.3573 no 1_455
H2A C12 3.5886 no 1_455
H2A H7 2.3836 no 1_455
H2A H10A 2.9097 no 1_455
H2A H12A 2.9720 no 1_455
H3 C5 3.4342 no 2_556
H3 H6 3.2429 no 2_456
H3 H9A 2.9942 no 2_466
H3 H11 2.8719 no 2_456
H6 C1 2.9316 no 2_556
H6 C2 3.3045 no 2_556
H6 C3 3.5504 no 2_556
H6 C6 2.9112 no 2_556
H6 C11 3.3001 no 2_556
H6 H3 3.2429 no 2_556
H6 H6 3.1973 no 2_456
H6 H6 3.1973 no 2_556
H7 O2 2.8394 no 1_655
H7 C2 3.0532 no 1_655
H7 H2 3.2986 no 1_655
H7 H2A 2.3836 no 1_655
H7 H11 3.5711 no 2_556
H8 Cl1 3.5895 no 3_555
H8 C10 3.2847 no 3_545
H8 C12 3.4361 no 3_545
H8 H10A 3.4849 no 3_545
H8 H10B 2.6262 no 3_545
H8 H12A 3.1472 no 3_645
H8 H12B 2.7613 no 3_545
H9A Cl1 2.9490 no 1_665
H9A O1 2.5954 no 2_566
H9A O2 3.3614 no 1_655
H9A O2 3.4780 no 2_566
H9A C4 3.4828 no 2_566
H9A H2 3.0334 no 1_655
H9A H2 2.8973 no 2_566
H9A H3 2.9942 no 2_566
H9A H11 3.3175 no 1_565
H9B Cl1 3.0055 no 1_565
H9B O1 3.1007 no 2_466
H9B O2 3.5708 no 2_566
H9B C11 3.3877 no 1_565
H9B H2 3.0762 no 2_566
H9B H11 2.6124 no 1_565
H10A Cl1 3.4191 no 3_655
H10A H2A 2.9097 no 1_655
H10A H8 3.4849 no 3_555
H10A H12B 3.1070 no 3_645
H10B Cl1 3.3989 no 3_555
H10B C8 3.4293 no 3_555
H10B H8 2.6262 no 3_555
H10B H12A 3.1432 no 1_455
H11 O1 3.5692 no 2_456
H11 O2 3.1756 no 2_556
H11 C3 3.3858 no 2_556
H11 C9 3.3841 no 1_545
H11 H2 3.3134 no 2_556
H11 H3 2.8719 no 2_556
H11 H7 3.5711 no 2_456
H11 H9A 3.3175 no 1_545
H11 H9B 2.6124 no 1_545
H12A Cl1 3.2667 no 3_655
H12A O2 3.1048 no 1_655
H12A C5 3.1800 no 3_655
H12A C8 3.1849 no 3_655
H12A H2 3.3074 no 1_655
H12A H2A 2.9720 no 1_655
H12A H8 3.1472 no 3_655
H12A H10B 3.1432 no 1_655
H12B C5 3.3801 no 3_655
H12B C8 3.4762 no 3_655
H12B C11 3.5954 no 3_655
H12B H8 2.7613 no 3_555
H12B H10A 3.1070 no 3_655

loop_
_geom_hbond_atom_site_label_D
_geom_hbond_atom_site_label_H
_geom_hbond_atom_site_label_A
_geom_hbond_site_symmetry_A
_geom_hbond_distance_DA
_geom_hbond_distance_DH
_geom_hbond_distance_HA
_geom_hbond_angle_DHA
_geom_hbond_publ_flag
O2 H2 O1 2_466 2.808(3) 0.820 2.010 164.2 no

loop_
_geom_torsion_atom_site_label_1
_geom_torsion_atom_site_label_2
_geom_torsion_atom_site_label_3
_geom_torsion_atom_site_label_4
_geom_torsion
_geom_torsion_publ_flag
C2 C1 C3 O2 18.7(3) no
C2 C1 C3 C7 -104.6(3) no
C3 C1 C2 C8 178.8(2) no
C2 C1 C6 C11 0.7(4) no
C6 C1 C2 C8 -0.9(4) no
C3 C1 C6 C11 -179.0(2) no
C6 C1 C3 O2 -161.6(3) no
C6 C1 C3 C7 75.1(3) no
C1 C2 C8 C5 0.7(4) no
O2 C3 C7 C4 64.0(3) no
O2 C3 C7 C10 -56.3(3) no
C1 C3 C7 C4 -175.22(18) no
C1 C3 C7 C10 64.5(3) no
O1 C4 C7 C3 45.2(4) no
O1 C4 C7 C10 172.5(3) no
O1 C4 C9 C12 165.9(3) no
C7 C4 C9 C12 -15.4(3) no
C9 C4 C7 C3 -133.5(3) no
C9 C4 C7 C10 -6.3(3) no
Cl1 C5 C8 C2 -178.20(18) no
Cl1 C5 C11 C6 178.0(2) no
C8 C5 C11 C6 0.0(5) no
C11 C5 C8 C2 -0.2(5) no
C1 C6 C11 C5 -0.3(5) no
C3 C7 C10 C12 150.0(2) no
C4 C7 C10 C12 25.4(3) no
C4 C9 C12 C10 31.1(3) no
C7 C10 C12 C9 -35.3(3) no
